data_7012107
loop_
_publ_author_name
'Mandal, Swadhin K.'
'Nagana Gowda, G. A.'
'Krishnamurthy, Setharampattu S.'
'Nethaji, Munirathinam'

_publ_section_title
;
 Palladium(ii) allyl complexes of chiral diphosphazane ligands:
 ambident coordination behaviour and stereodynamic studies in
 solutionOrganometallic chemistry of diphosphazanes. Part
 17.11g.Electronic supplementary information (ESI) available: NMR and
 crystallographic data, stereodynamic behaviour schemes. See
 http://www.rsc.org/suppdata/dt/b2/b207447h/
;
_journal_issue 5
_journal_name_full 'Dalton Transactions'
_journal_page_first 1016
_journal_paper_doi 10.1039/b207447h
_journal_year 2003
_chemical_formula_moiety
;
[Pd(eta-3-Me2-C3H3){eta-2-Ph2P(S)N(CHMe2)PPh(N2C3HMe2-3,5)}](PF6) 
;
_chemical_formula_sum 'C31 H38 F6 N3 P3 Pd S'
_chemical_formula_weight 798.01
_chemical_melting_point '155- 159 0C dec.'
_chemical_name_systematic
;
(eta-3-dimethylallyl)[eta-2-{N,N-(diphenylthiophosphinyl)
(phenyl, 3,5-dimethylpyrazolylphosphino)isopropyl amine}  
-kappa-P,S]palladium(II)hexafluorophosphate
;
_space_group_IT_number 14
_symmetry_cell_setting monoclinic
_symmetry_space_group_name_Hall '-P 2yn'
_symmetry_space_group_name_H-M 'P 1 21/n 1'
_atom_sites_solution_hydrogens geom
_atom_sites_solution_primary direct
_atom_sites_solution_secondary difmap
_audit_creation_method SHELXL-97
_cell_angle_alpha 90.00
_cell_angle_beta 97.03(3)
_cell_angle_gamma 90.00
_cell_formula_units_Z 4
_cell_length_a 9.836(5)
_cell_length_b 10.758(2)
_cell_length_c 33.860(9)
_cell_measurement_reflns_used 25
_cell_measurement_temperature 293(2)
_cell_measurement_theta_max 27.0
_cell_measurement_theta_min 1.2
_cell_volume 3556(2)
_computing_cell_refinement 'CAD4 Express (Enraf Nonius, 1994)'
_computing_data_collection 'CAD4 Express (Enraf Nonius, 1994)'
_computing_data_reduction 'XCAD4(Harms and Wocadlo, 1995)'
_computing_molecular_graphics 'Ortep-32 for Windows (Farrugia, 1997)'
_computing_publication_material 'WinGX publication routines (Farrugia, 1999)'
_computing_structure_refinement 'SHELXL-97 (Sheldrick, 1997)'
_computing_structure_solution 'SHELXS-97 (Sheldrick, 1997)'
_diffrn_ambient_temperature 293(2)
_diffrn_measured_fraction_theta_full 0.999
_diffrn_measured_fraction_theta_max 0.999
_diffrn_measurement_device_type 'Enraf Nonius TurboCAD4'
_diffrn_measurement_method 'non-profile omega/2theta scans'
_diffrn_radiation_monochromator graphite
_diffrn_radiation_source 'fine-focus sealed tube'
_diffrn_radiation_type MoK\alpha
_diffrn_radiation_wavelength 0.71073
_diffrn_reflns_av_R_equivalents 0.0133
_diffrn_reflns_av_sigmaI/netI 0.0413
_diffrn_reflns_limit_h_max 12
_diffrn_reflns_limit_h_min 0
_diffrn_reflns_limit_k_max 13
_diffrn_reflns_limit_k_min 0
_diffrn_reflns_limit_l_max 42
_diffrn_reflns_limit_l_min -43
_diffrn_reflns_number 8208
_diffrn_reflns_theta_full 26.98
_diffrn_reflns_theta_max 26.98
_diffrn_reflns_theta_min 1.21
_diffrn_standards_decay_% 6
_diffrn_standards_interval_time 60
_diffrn_standards_number 3
_exptl_absorpt_coefficient_mu 0.773
_exptl_absorpt_correction_type none
_exptl_crystal_colour colourless
_exptl_crystal_density_diffrn 1.491
_exptl_crystal_density_meas ?
_exptl_crystal_density_method .
_exptl_crystal_description rectangular
_exptl_crystal_F_000 1624
_exptl_crystal_size_max 0.32
_exptl_crystal_size_mid 0.22
_exptl_crystal_size_min 0.15
_refine_diff_density_max 0.849
_refine_diff_density_min -0.436
_refine_diff_density_rms 0.084
_refine_ls_extinction_method none
_refine_ls_goodness_of_fit_ref 1.067
_refine_ls_hydrogen_treatment constr
_refine_ls_matrix_type full
_refine_ls_number_parameters 406
_refine_ls_number_reflns 7756
_refine_ls_number_restraints 0
_refine_ls_restrained_S_all 1.067
_refine_ls_R_factor_all 0.0950
_refine_ls_R_factor_gt 0.0522
_refine_ls_shift/su_max 0.026
_refine_ls_shift/su_mean 0.003
_refine_ls_structure_factor_coef Fsqd
_refine_ls_weighting_details 'calc w==1/[\s^2^(Fo^2^)+(0.1000P)^2^+0.0000P] where P==(Fo^2^+2Fc^2^)/3'
_refine_ls_weighting_scheme calc
_refine_ls_wR_factor_gt 0.1404
_refine_ls_wR_factor_ref 0.1660
_reflns_number_gt 4971
_reflns_number_total 7756
_reflns_threshold_expression >2sigma(I)
_cod_data_source_file b207447h.txt
_cod_data_source_block complex_12a
_cod_depositor_comments
;
The following automatic conversions were performed:
'_symmetry_cell_setting' value 'Monoclinic' changed to 'monoclinic'
according to '/home/saulius/struct/CIF-dictionaries/cif_core.dic'
dictionary named 'cif_core.dic' version 2.4.1 from 2010-06-29.

Automatic conversion script
Id: cif_fix_enum 1527 2010-12-29 10:47:43Z saulius 
;
_cod_original_sg_symbol_H-M P21/n
_cod_database_code 7012107

loop_
_symmetry_equiv_pos_as_xyz
'x, y, z'
'-x+1/2, y+1/2, -z+1/2'
'-x, -y, -z'
'x-1/2, -y-1/2, z-1/2'

loop_
_atom_site_label
_atom_site_type_symbol
_atom_site_fract_x
_atom_site_fract_y
_atom_site_fract_z
_atom_site_U_iso_or_equiv
_atom_site_adp_type
_atom_site_occupancy
_atom_site_symmetry_multiplicity
_atom_site_calc_flag
_atom_site_refinement_flags
_atom_site_disorder_assembly
_atom_site_disorder_group
Pd1 Pd 0.42906(4) 0.17433(3) 0.123627(10) 0.05253(14) Uani 1 1 d . . .
S1 S 0.42722(15) 0.07358(11) 0.06237(3) 0.0650(4) Uani 1 1 d . . .
P1 P 0.48186(11) -0.00429(9) 0.15730(3) 0.0424(3) Uani 1 1 d . . .
P2 P 0.50707(12) -0.09323(10) 0.07743(3) 0.0441(3) Uani 1 1 d . . .
P3 P 0.92851(16) 0.37639(16) 0.11751(5) 0.0758(4) Uani 1 1 d . . .
N1 N 0.5507(3) -0.1068(3) 0.12673(9) 0.0401(7) Uani 1 1 d . . .
N2 N 0.3572(4) -0.0870(3) 0.17730(10) 0.0486(8) Uani 1 1 d . . .
N3 N 0.3900(4) -0.2011(3) 0.19468(12) 0.0557(10) Uani 1 1 d . . .
C1 C 0.4531(11) 0.3042(7) 0.2098(2) 0.119(3) Uani 1 1 d . . .
H1A H 0.3902 0.2483 0.2202 0.178 Uiso 1 1 calc R . .
H1B H 0.4471 0.3845 0.2218 0.178 Uiso 1 1 calc R . .
H1C H 0.5447 0.2727 0.2157 0.178 Uiso 1 1 calc R . .
C2 C 0.4209(13) 0.3140(5) 0.1697(2) 0.142(4) Uani 1 1 d . . .
H2 H 0.3211 0.3192 0.1688 0.171 Uiso 1 1 calc R . .
C3 C 0.4321(9) 0.3670(5) 0.13772(19) 0.095(2) Uani 1 1 d . . .
H3 H 0.5316 0.3792 0.1414 0.114 Uiso 1 1 calc R . .
C4 C 0.4139(10) 0.3638(5) 0.0997(2) 0.109(3) Uani 1 1 d . . .
H4 H 0.3138 0.3705 0.0962 0.131 Uiso 1 1 calc R . .
C5 C 0.4357(11) 0.4051(6) 0.0635(2) 0.147(4) Uani 1 1 d . . .
H5A H 0.3681 0.3705 0.0437 0.220 Uiso 1 1 calc R . .
H5B H 0.5254 0.3802 0.0582 0.220 Uiso 1 1 calc R . .
H5C H 0.4294 0.4941 0.0629 0.220 Uiso 1 1 calc R . .
C6 C 0.6150(5) 0.0188(4) 0.19854(12) 0.0467(10) Uani 1 1 d . . .
C7 C 0.7253(5) 0.0913(5) 0.18990(14) 0.0594(12) Uani 1 1 d . . .
H7 H 0.7314 0.1161 0.1639 0.071 Uiso 1 1 calc R . .
C8 C 0.8261(6) 0.1265(6) 0.22026(18) 0.0754(15) Uani 1 1 d . . .
H8 H 0.9007 0.1734 0.2145 0.090 Uiso 1 1 calc R . .
C9 C 0.8151(6) 0.0922(6) 0.25801(16) 0.0789(17) Uani 1 1 d . . .
H9 H 0.8825 0.1163 0.2783 0.095 Uiso 1 1 calc R . .
C10 C 0.7064(6) 0.0222(6) 0.26714(16) 0.0816(17) Uani 1 1 d . . .
H10 H 0.7003 0.0003 0.2934 0.098 Uiso 1 1 calc R . .
C11 C 0.6060(5) -0.0156(5) 0.23746(13) 0.0606(12) Uani 1 1 d . . .
H11 H 0.5330 -0.0638 0.2436 0.073 Uiso 1 1 calc R . .
C12 C 0.2173(5) -0.0704(5) 0.17225(15) 0.0634(13) Uani 1 1 d . . .
C13 C 0.1467(6) 0.0411(7) 0.1531(2) 0.100(2) Uani 1 1 d . . .
H13A H 0.2138 0.0994 0.1462 0.150 Uiso 1 1 calc R . .
H13B H 0.0921 0.0795 0.1714 0.150 Uiso 1 1 calc R . .
H13C H 0.0889 0.0163 0.1296 0.150 Uiso 1 1 calc R . .
C14 C 0.1654(5) -0.1751(5) 0.18676(19) 0.0746(16) Uani 1 1 d . . .
H14 H 0.0730 -0.1920 0.1874 0.090 Uiso 1 1 calc R . .
C15 C 0.2726(5) -0.2526(5) 0.20035(16) 0.0625(13) Uani 1 1 d . . .
C16 C 0.2669(7) -0.3794(6) 0.2182(2) 0.098(2) Uani 1 1 d . . .
H16A H 0.3583 -0.4104 0.2250 0.148 Uiso 1 1 calc R . .
H16B H 0.2170 -0.4343 0.1993 0.148 Uiso 1 1 calc R . .
H16C H 0.2217 -0.3750 0.2417 0.148 Uiso 1 1 calc R . .
C17 C 0.6426(4) -0.2111(4) 0.14549(13) 0.0472(10) Uani 1 1 d . . .
H17 H 0.6328 -0.2093 0.1739 0.057 Uiso 1 1 calc R . .
C18 C 0.7930(5) -0.1889(5) 0.14288(17) 0.0683(14) Uani 1 1 d . . .
H18A H 0.8174 -0.1067 0.1523 0.102 Uiso 1 1 calc R . .
H18B H 0.8105 -0.1969 0.1157 0.102 Uiso 1 1 calc R . .
H18C H 0.8466 -0.2489 0.1590 0.102 Uiso 1 1 calc R . .
C19 C 0.5965(5) -0.3386(4) 0.13133(15) 0.0595(12) Uani 1 1 d . . .
H19A H 0.5009 -0.3484 0.1337 0.089 Uiso 1 1 calc R . .
H19B H 0.6481 -0.4003 0.1472 0.089 Uiso 1 1 calc R . .
H19C H 0.6112 -0.3485 0.1040 0.089 Uiso 1 1 calc R . .
C20 C 0.3808(5) -0.2082(4) 0.05993(13) 0.0509(11) Uani 1 1 d . . .
C21 C 0.2942(5) -0.2580(5) 0.08500(16) 0.0615(12) Uani 1 1 d . . .
H21 H 0.3072 -0.2383 0.1119 0.074 Uiso 1 1 calc R . .
C22 C 0.1897(6) -0.3359(5) 0.0708(2) 0.0839(18) Uani 1 1 d . . .
H22 H 0.1321 -0.3689 0.0879 0.101 Uiso 1 1 calc R . .
C23 C 0.1703(7) -0.3655(7) 0.0305(3) 0.096(2) Uani 1 1 d . . .
H23 H 0.1016 -0.4210 0.0209 0.115 Uiso 1 1 calc R . .
C24 C 0.2511(7) -0.3137(6) 0.0049(2) 0.093(2) Uani 1 1 d . . .
H24 H 0.2344 -0.3309 -0.0222 0.112 Uiso 1 1 calc R . .
C25 C 0.3585(6) -0.2353(5) 0.01920(16) 0.0721(15) Uani 1 1 d . . .
H25 H 0.4149 -0.2012 0.0019 0.087 Uiso 1 1 calc R . .
C26 C 0.6601(5) -0.1154(5) 0.05432(14) 0.0587(12) Uani 1 1 d . . .
C27 C 0.7502(6) -0.0139(6) 0.05663(18) 0.0808(17) Uani 1 1 d . . .
H27 H 0.7247 0.0611 0.0673 0.097 Uiso 1 1 calc R . .
C28 C 0.8764(8) -0.0250(9) 0.0432(3) 0.121(3) Uani 1 1 d . . .
H28 H 0.9384 0.0407 0.0456 0.145 Uiso 1 1 calc R . .
C29 C 0.9083(9) -0.1350(11) 0.0261(3) 0.131(4) Uani 1 1 d . . .
H29 H 0.9926 -0.1423 0.0165 0.157 Uiso 1 1 calc R . .
C30 C 0.8195(9) -0.2360(8) 0.0224(2) 0.111(3) Uani 1 1 d . . .
H30 H 0.8434 -0.3092 0.0104 0.133 Uiso 1 1 calc R . .
C31 C 0.6940(6) -0.2254(6) 0.03721(15) 0.0746(15) Uani 1 1 d . . .
H31 H 0.6335 -0.2921 0.0355 0.090 Uiso 1 1 calc R . .
F1 F 0.8126(6) 0.3885(7) 0.1438(2) 0.188(3) Uani 1 1 d . . .
F2 F 0.8627(10) 0.2578(6) 0.1004(2) 0.225(4) Uani 1 1 d . . .
F3 F 0.9908(10) 0.4970(7) 0.1350(2) 0.239(4) Uani 1 1 d . . .
F4 F 0.9976(9) 0.3045(8) 0.1523(3) 0.252(4) Uani 1 1 d . . .
F5 F 0.8527(10) 0.4506(7) 0.08386(18) 0.239(4) Uani 1 1 d . . .
F6 F 1.0338(10) 0.3591(11) 0.0912(4) 0.317(7) Uani 1 1 d . . .

loop_
_atom_site_aniso_label
_atom_site_aniso_U_11
_atom_site_aniso_U_22
_atom_site_aniso_U_33
_atom_site_aniso_U_23
_atom_site_aniso_U_13
_atom_site_aniso_U_12
Pd1 0.0681(3) 0.03352(18) 0.0551(2) 0.00247(14) 0.00411(16) 0.00459(16)
S1 0.0974(10) 0.0452(6) 0.0496(6) 0.0084(5) -0.0019(6) 0.0188(6)
P1 0.0481(6) 0.0354(5) 0.0426(5) 0.0013(4) 0.0009(4) -0.0008(4)
P2 0.0529(7) 0.0379(5) 0.0405(5) 0.0027(4) 0.0012(5) 0.0039(5)
P3 0.0654(9) 0.0706(9) 0.0921(11) 0.0022(8) 0.0126(8) 0.0019(8)
N1 0.0458(19) 0.0336(16) 0.0395(17) 0.0051(13) -0.0010(14) 0.0011(14)
N2 0.045(2) 0.0445(19) 0.056(2) 0.0034(16) 0.0025(16) 0.0014(16)
N3 0.051(2) 0.048(2) 0.067(2) 0.0130(18) 0.0058(19) -0.0007(17)
C1 0.205(9) 0.079(4) 0.074(4) -0.013(3) 0.022(5) 0.017(5)
C2 0.300(13) 0.040(3) 0.089(5) -0.010(3) 0.037(7) 0.027(5)
C3 0.175(7) 0.036(3) 0.075(4) -0.003(3) 0.024(4) 0.005(3)
C4 0.211(9) 0.036(3) 0.082(4) 0.008(3) 0.030(5) 0.016(4)
C5 0.301(13) 0.047(3) 0.095(5) 0.016(3) 0.034(7) 0.007(6)
C6 0.053(3) 0.042(2) 0.043(2) -0.0042(17) -0.0020(18) -0.0028(19)
C7 0.066(3) 0.059(3) 0.051(2) -0.004(2) -0.002(2) -0.010(2)
C8 0.058(3) 0.080(4) 0.086(4) -0.021(3) 0.001(3) -0.011(3)
C9 0.076(4) 0.093(4) 0.062(3) -0.023(3) -0.016(3) -0.010(3)
C10 0.092(4) 0.102(5) 0.047(3) -0.008(3) -0.008(3) -0.015(4)
C11 0.066(3) 0.066(3) 0.048(2) -0.001(2) 0.000(2) -0.009(2)
C12 0.046(3) 0.073(3) 0.071(3) 0.007(3) 0.006(2) 0.005(2)
C13 0.057(4) 0.098(5) 0.145(6) 0.040(5) 0.010(4) 0.017(3)
C14 0.039(3) 0.086(4) 0.099(4) 0.014(3) 0.011(3) -0.008(3)
C15 0.052(3) 0.057(3) 0.079(3) 0.006(2) 0.011(2) -0.005(2)
C16 0.095(5) 0.067(4) 0.138(6) 0.030(4) 0.033(4) -0.011(3)
C17 0.049(3) 0.041(2) 0.048(2) 0.0046(18) -0.0051(19) 0.0075(18)
C18 0.048(3) 0.071(3) 0.082(4) 0.006(3) -0.006(3) 0.008(2)
C19 0.074(3) 0.040(2) 0.061(3) 0.004(2) -0.004(2) 0.012(2)
C20 0.053(3) 0.048(2) 0.048(2) -0.0046(19) -0.006(2) 0.006(2)
C21 0.053(3) 0.060(3) 0.070(3) -0.010(2) 0.000(2) -0.003(2)
C22 0.059(3) 0.077(4) 0.113(5) -0.015(4) 0.005(3) -0.014(3)
C23 0.069(4) 0.087(5) 0.122(6) -0.028(4) -0.027(4) -0.006(4)
C24 0.100(5) 0.090(5) 0.079(4) -0.030(4) -0.034(4) 0.013(4)
C25 0.088(4) 0.066(3) 0.057(3) -0.007(2) -0.013(3) 0.010(3)
C26 0.064(3) 0.066(3) 0.048(2) 0.014(2) 0.015(2) 0.011(2)
C27 0.082(4) 0.077(4) 0.087(4) 0.030(3) 0.026(3) 0.001(3)
C28 0.088(5) 0.119(7) 0.161(8) 0.067(6) 0.044(5) 0.007(5)
C29 0.104(6) 0.155(8) 0.148(8) 0.068(7) 0.077(6) 0.038(6)
C30 0.120(6) 0.114(6) 0.107(5) 0.032(5) 0.052(5) 0.050(5)
C31 0.080(4) 0.087(4) 0.059(3) 0.011(3) 0.019(3) 0.025(3)
F1 0.139(5) 0.248(7) 0.186(6) -0.047(6) 0.059(4) 0.025(5)
F2 0.335(10) 0.135(5) 0.213(7) -0.059(5) 0.072(7) -0.112(6)
F3 0.362(11) 0.173(6) 0.161(5) 0.005(5) -0.048(6) -0.151(7)
F4 0.251(9) 0.228(8) 0.262(10) 0.098(7) -0.034(7) 0.096(7)
F5 0.381(12) 0.180(6) 0.126(5) 0.014(4) -0.092(6) 0.036(7)
F6 0.240(9) 0.326(13) 0.438(16) -0.064(11) 0.255(11) -0.026(8)

loop_
_atom_type_symbol
_atom_type_description
_atom_type_scat_dispersion_real
_atom_type_scat_dispersion_imag
_atom_type_scat_source
C C 0.0033 0.0016 'International Tables Vol C Tables 4.2.6.8 and 6.1.1.4'
H H 0.0000 0.0000 'International Tables Vol C Tables 4.2.6.8 and 6.1.1.4'
F F 0.0171 0.0103 'International Tables Vol C Tables 4.2.6.8 and 6.1.1.4'
N N 0.0061 0.0033 'International Tables Vol C Tables 4.2.6.8 and 6.1.1.4'
P P 0.1023 0.0942 'International Tables Vol C Tables 4.2.6.8 and 6.1.1.4'
Pd Pd -0.9988 1.0072 'International Tables Vol C Tables 4.2.6.8 and 6.1.1.4'
S S 0.1246 0.1234 'International Tables Vol C Tables 4.2.6.8 and 6.1.1.4'

loop_
_geom_angle_atom_site_label_1
_geom_angle_atom_site_label_2
_geom_angle_atom_site_label_3
_geom_angle
_geom_angle_site_symmetry_1
_geom_angle_site_symmetry_3
_geom_angle_publ_flag
C3 Pd1 C2 33.5(2) . . ?
C3 Pd1 C4 34.4(2) . . ?
C2 Pd1 C4 67.4(3) . . ?
C3 Pd1 P1 135.96(19) . . ?
C2 Pd1 P1 104.6(2) . . ?
C4 Pd1 P1 167.8(2) . . ?
C3 Pd1 S1 130.49(18) . . ?
C2 Pd1 S1 163.7(2) . . ?
C4 Pd1 S1 96.34(18) . . ?
P1 Pd1 S1 91.70(4) . . ?
P2 S1 Pd1 103.28(6) . . ?
N1 P1 N2 105.04(17) . . ?
N1 P1 C6 104.66(19) . . ?
N2 P1 C6 104.51(19) . . ?
N1 P1 Pd1 109.05(11) . . ?
N2 P1 Pd1 120.47(13) . . ?
C6 P1 Pd1 111.83(14) . . ?
N1 P2 C26 107.2(2) . . ?
N1 P2 C20 110.47(19) . . ?
C26 P2 C20 110.3(2) . . ?
N1 P2 S1 112.08(13) . . ?
C26 P2 S1 109.39(17) . . ?
C20 P2 S1 107.38(16) . . ?
F6 P3 F4 97.3(7) . . ?
F6 P3 F5 85.9(7) . . ?
F4 P3 F5 176.8(6) . . ?
F6 P3 F2 87.8(6) . . ?
F4 P3 F2 89.8(6) . . ?
F5 P3 F2 90.5(5) . . ?
F6 P3 F3 93.7(6) . . ?
F4 P3 F3 90.7(5) . . ?
F5 P3 F3 88.9(4) . . ?
F2 P3 F3 178.3(5) . . ?
F6 P3 F1 176.6(6) . . ?
F4 P3 F1 83.4(5) . . ?
F5 P3 F1 93.4(5) . . ?
F2 P3 F1 88.8(4) . . ?
F3 P3 F1 89.6(5) . . ?
C17 N1 P2 122.9(3) . . ?
C17 N1 P1 118.7(3) . . ?
P2 N1 P1 118.36(19) . . ?
C12 N2 N3 110.2(4) . . ?
C12 N2 P1 129.3(3) . . ?
N3 N2 P1 119.1(3) . . ?
C15 N3 N2 105.8(4) . . ?
C3 C2 C1 150.7(10) . . ?
C3 C2 Pd1 71.2(4) . . ?
C1 C2 Pd1 129.6(5) . . ?
C2 C3 C4 148.2(7) . . ?
C2 C3 Pd1 75.3(4) . . ?
C4 C3 Pd1 75.6(3) . . ?
C3 C4 C5 152.9(9) . . ?
C3 C4 Pd1 70.0(3) . . ?
C5 C4 Pd1 129.2(5) . . ?
C11 C6 C7 119.4(4) . . ?
C11 C6 P1 125.0(4) . . ?
C7 C6 P1 115.0(3) . . ?
C8 C7 C6 120.0(5) . . ?
C9 C8 C7 119.6(6) . . ?
C8 C9 C10 121.2(5) . . ?
C9 C10 C11 120.3(5) . . ?
C6 C11 C10 119.5(5) . . ?
C14 C12 N2 105.2(4) . . ?
C14 C12 C13 130.6(5) . . ?
N2 C12 C13 124.2(5) . . ?
C12 C14 C15 108.5(4) . . ?
N3 C15 C14 110.2(4) . . ?
N3 C15 C16 121.3(5) . . ?
C14 C15 C16 128.4(5) . . ?
C19 C17 C18 112.6(4) . . ?
C19 C17 N1 113.4(3) . . ?
C18 C17 N1 113.1(4) . . ?
C21 C20 C25 119.3(5) . . ?
C21 C20 P2 121.1(4) . . ?
C25 C20 P2 119.0(4) . . ?
C22 C21 C20 121.0(5) . . ?
C21 C22 C23 119.5(6) . . ?
C24 C23 C22 120.6(6) . . ?
C23 C24 C25 120.2(6) . . ?
C24 C25 C20 119.3(6) . . ?
C31 C26 C27 120.6(5) . . ?
C31 C26 P2 123.8(5) . . ?
C27 C26 P2 115.5(4) . . ?
C28 C27 C26 120.2(7) . . ?
C29 C28 C27 118.4(8) . . ?
C28 C29 C30 122.6(7) . . ?
C29 C30 C31 118.6(8) . . ?
C26 C31 C30 119.5(7) . . ?

loop_
_geom_bond_atom_site_label_1
_geom_bond_atom_site_label_2
_geom_bond_distance
_geom_bond_site_symmetry_2
_geom_bond_publ_flag
Pd1 C3 2.126(5) . ?
Pd1 C2 2.173(6) . ?
Pd1 C4 2.192(5) . ?
Pd1 P1 2.2622(11) . ?
Pd1 S1 2.3383(14) . ?
S1 P2 1.9997(16) . ?
P1 N1 1.707(3) . ?
P1 N2 1.720(4) . ?
P1 C6 1.811(4) . ?
P2 N1 1.678(3) . ?
P2 C26 1.796(5) . ?
P2 C20 1.801(5) . ?
P3 F6 1.459(7) . ?
P3 F4 1.501(7) . ?
P3 F5 1.511(6) . ?
P3 F2 1.514(6) . ?
P3 F3 1.524(6) . ?
P3 F1 1.536(5) . ?
N1 C17 1.531(5) . ?
N2 C12 1.377(6) . ?
N2 N3 1.383(5) . ?
N3 C15 1.315(6) . ?
C1 C2 1.361(10) . ?
C2 C3 1.240(9) . ?
C3 C4 1.279(9) . ?
C4 C5 1.344(9) . ?
C6 C11 1.382(6) . ?
C6 C7 1.396(6) . ?
C7 C8 1.391(7) . ?
C8 C9 1.347(8) . ?
C9 C10 1.373(8) . ?
C10 C11 1.381(7) . ?
C12 C14 1.354(7) . ?
C12 C13 1.493(8) . ?
C14 C15 1.378(7) . ?
C15 C16 1.496(8) . ?
C17 C19 1.504(6) . ?
C17 C18 1.511(7) . ?
C20 C21 1.382(7) . ?
C20 C25 1.400(7) . ?
C21 C22 1.367(7) . ?
C22 C23 1.391(10) . ?
C23 C24 1.363(10) . ?
C24 C25 1.392(8) . ?
C26 C31 1.376(8) . ?
C26 C27 1.402(8) . ?
C27 C28 1.379(9) . ?
C28 C29 1.371(13) . ?
C29 C30 1.391(13) . ?
C30 C31 1.392(9) . ?
